data_7045590
loop_
_publ_author_name
'Bartalucci, Niccol\`o'
'Bortoluzzi, Marco'
'Pampaloni, Guido'
'Pinzino, Calogero'
'Zacchini, Stefano'
'Marchetti, Fabio'

_publ_section_title
;
 Stable coordination complexes of \a-diimines with Nb(v) and Ta(v)
 halides.
;
_journal_issue 10
_journal_name_full 'Dalton transactions (Cambridge, England : 2003)'
_journal_page_first 3346
_journal_page_last 3355
_journal_paper_doi 10.1039/c8dt00122g
_journal_volume 47
_journal_year 2018
_chemical_formula_sum 'C26 H36 Cl4 N2 Nb'
_chemical_formula_weight 611.28
_space_group_crystal_system orthorhombic
_space_group_IT_number 62
_space_group_name_Hall '-P 2ac 2n'
_space_group_name_H-M_alt 'P n m a'
_symmetry_space_group_name_Hall '-P 2ac 2n'
_symmetry_space_group_name_H-M 'P n m a'
_atom_sites_solution_hydrogens geom
_audit_creation_method SHELXL-2014/7
_audit_update_record
;
2017-05-22 deposited with the CCDC.
2018-01-24 downloaded from the CCDC.
;
_cell_angle_alpha 90
_cell_angle_beta 90
_cell_angle_gamma 90
_cell_formula_units_Z 4
_cell_length_a 12.8295(9)
_cell_length_b 21.6973(15)
_cell_length_c 10.3071(7)
_cell_measurement_reflns_used 8792
_cell_measurement_temperature 100(2)
_cell_measurement_theta_max 28.191
_cell_measurement_theta_min 2.1875
_cell_volume 2869.1(3)
_computing_cell_refinement 'APEX3 (Bruker AXS, 2015)'
_computing_data_collection 'APEX3 (Bruker AXS, 2015)'
_computing_data_reduction 'SAINT (Bruker AXS, 2015)'
_computing_molecular_graphics 'ORTEPIII (Johnson, 1996)'
_computing_publication_material 'XCIF 2014/2 (Bruker AXS, 2014)'
_computing_structure_refinement 'SHELXL-2014/7 (Sheldrick, 2014)'
_computing_structure_solution 'SHELXT (Sheldrick, 2015)'
_diffrn_ambient_temperature 100(2)
_diffrn_measured_fraction_theta_full 1.000
_diffrn_measured_fraction_theta_max 0.999
_diffrn_measurement_device_type 'CCD area detector'
_diffrn_measurement_method 'phi and omega scans'
_diffrn_radiation_type MoK\a
_diffrn_radiation_wavelength 0.71073
_diffrn_reflns_av_R_equivalents 0.0351
_diffrn_reflns_av_unetI/netI 0.0204
_diffrn_reflns_Laue_measured_fraction_full 1.000
_diffrn_reflns_Laue_measured_fraction_max 0.999
_diffrn_reflns_limit_h_max 16
_diffrn_reflns_limit_h_min -16
_diffrn_reflns_limit_k_max 26
_diffrn_reflns_limit_k_min -27
_diffrn_reflns_limit_l_max 13
_diffrn_reflns_limit_l_min -13
_diffrn_reflns_number 24389
_diffrn_reflns_point_group_measured_fraction_full 1.000
_diffrn_reflns_point_group_measured_fraction_max 0.999
_diffrn_reflns_theta_full 25.242
_diffrn_reflns_theta_max 26.998
_diffrn_reflns_theta_min 1.877
_diffrn_source 'fine-focus sealed tube'
_exptl_absorpt_coefficient_mu 0.809
_exptl_absorpt_correction_T_max 0.7458
_exptl_absorpt_correction_T_min 0.6256
_exptl_absorpt_correction_type empirical
_exptl_absorpt_process_details
; 
 Data were corrected for Lorentz polarization and absorption
 effects (empirical absorption correction SADABS).
 R(int) =  0.1045 (selected reflections only, before parameter refinement)
 R(int) =  0.0491 (selected reflections only, after parameter refinement)
;
_exptl_crystal_colour dark-red
_exptl_crystal_density_diffrn 1.415
_exptl_crystal_description plate
_exptl_crystal_F_000 1260
_exptl_crystal_size_max 0.210
_exptl_crystal_size_mid 0.160
_exptl_crystal_size_min 0.140
_refine_diff_density_max 0.751
_refine_diff_density_min -0.777
_refine_diff_density_rms 0.077
_refine_ls_extinction_method none
_refine_ls_goodness_of_fit_ref 1.077
_refine_ls_hydrogen_treatment constr
_refine_ls_matrix_type full
_refine_ls_number_parameters 154
_refine_ls_number_reflns 3209
_refine_ls_number_restraints 0
_refine_ls_restrained_S_all 1.077
_refine_ls_R_factor_all 0.0364
_refine_ls_R_factor_gt 0.0321
_refine_ls_shift/su_max 0.001
_refine_ls_shift/su_mean 0.000
_refine_ls_structure_factor_coef Fsqd
_refine_ls_weighting_details 'w=1/[\s^2^(Fo^2^)+(0.0373P)^2^+4.0375P] where P=(Fo^2^+2Fc^2^)/3'
_refine_ls_weighting_scheme calc
_refine_ls_wR_factor_gt 0.0814
_refine_ls_wR_factor_ref 0.0842
_reflns_Friedel_coverage 0.000
_reflns_number_gt 2908
_reflns_number_total 3209
_reflns_threshold_expression 'I > 2\s(I)'
_cod_data_source_file c8dt00122g2.cif
_cod_data_source_block 3
_cod_depositor_comments 'Adding full bibliography for 7045585--7045593.cif.'
_cod_database_code 7045590
_shelx_shelxl_version_number 2014/7
_shelx_space_group_comment
;
The symmetry employed for this shelxl refinement is uniquely defined
by the following loop, which should always be used as a source of
symmetry information in preference to the above space-group names.
They are only intended as comments.
;
_shelx_estimated_absorpt_t_min 0.848
_shelx_estimated_absorpt_t_max 0.895

loop_
_space_group_symop_operation_xyz
'x, y, z'
'-x+1/2, -y, z+1/2'
'-x, y+1/2, -z'
'x+1/2, -y+1/2, -z+1/2'
'-x, -y, -z'
'x-1/2, y, -z-1/2'
'x, -y-1/2, z'
'-x-1/2, y-1/2, z-1/2'

loop_
_atom_site_label
_atom_site_type_symbol
_atom_site_fract_x
_atom_site_fract_y
_atom_site_fract_z
_atom_site_U_iso_or_equiv
_atom_site_adp_type
_atom_site_occupancy
_atom_site_site_symmetry_order
_atom_site_calc_flag
_atom_site_refinement_flags_posn
_atom_site_refinement_flags_adp
_atom_site_refinement_flags_occupancy
C1 C 0.18387(16) 0.71673(10) 0.1648(2) 0.0164(4) Uani 1 1 d . . .
H1 H 0.2412 0.6940 0.1982 0.020 Uiso 1 1 calc R U .
C2 C 0.11592(16) 0.62320(10) 0.0893(2) 0.0151(4) Uani 1 1 d . . .
C3 C 0.17054(17) 0.60758(10) -0.0243(2) 0.0177(4) Uani 1 1 d . . .
C4 C 0.18673(18) 0.54503(11) -0.0489(2) 0.0219(5) Uani 1 1 d . . .
H4 H 0.2229 0.5331 -0.1252 0.026 Uiso 1 1 calc R U .
C5 C 0.15134(18) 0.50022(11) 0.0353(2) 0.0242(5) Uani 1 1 d . . .
H5 H 0.1644 0.4580 0.0174 0.029 Uiso 1 1 calc R U .
C6 C 0.09692(18) 0.51683(10) 0.1455(2) 0.0219(5) Uani 1 1 d . . .
H6 H 0.0720 0.4855 0.2020 0.026 Uiso 1 1 calc R U .
C7 C 0.07774(16) 0.57842(10) 0.1758(2) 0.0162(4) Uani 1 1 d . . .
C8 C 0.21370(19) 0.65459(11) -0.1204(2) 0.0227(5) Uani 1 1 d . . .
H8 H 0.1873 0.6962 -0.0947 0.027 Uiso 1 1 calc R U .
C9 C 0.1757(3) 0.64111(13) -0.2585(2) 0.0360(6) Uani 1 1 d . . .
H9A H 0.2044 0.6719 -0.3182 0.054 Uiso 1 1 calc R U .
H9B H 0.1989 0.5999 -0.2847 0.054 Uiso 1 1 calc R U .
H9C H 0.0993 0.6429 -0.2608 0.054 Uiso 1 1 calc R U .
C10 C 0.3330(2) 0.65619(13) -0.1154(3) 0.0326(6) Uani 1 1 d . . .
H10A H 0.3590 0.6866 -0.1778 0.049 Uiso 1 1 calc R U .
H10B H 0.3557 0.6676 -0.0279 0.049 Uiso 1 1 calc R U .
H10C H 0.3607 0.6154 -0.1375 0.049 Uiso 1 1 calc R U .
C11 C 0.02117(17) 0.59420(10) 0.3007(2) 0.0183(4) Uani 1 1 d . . .
H11 H 0.0002 0.6385 0.2960 0.022 Uiso 1 1 calc R U .
C12 C 0.0933(2) 0.58664(15) 0.4171(2) 0.0359(6) Uani 1 1 d . . .
H12A H 0.0554 0.5970 0.4967 0.054 Uiso 1 1 calc R U .
H12B H 0.1175 0.5439 0.4218 0.054 Uiso 1 1 calc R U .
H12C H 0.1534 0.6142 0.4076 0.054 Uiso 1 1 calc R U .
C13 C -0.0781(2) 0.55591(13) 0.3189(3) 0.0313(6) Uani 1 1 d . . .
H13A H -0.1119 0.5676 0.4005 0.047 Uiso 1 1 calc R U .
H13B H -0.1258 0.5636 0.2465 0.047 Uiso 1 1 calc R U .
H13C H -0.0600 0.5120 0.3214 0.047 Uiso 1 1 calc R U .
Cl1 Cl -0.05647(6) 0.7500 0.31082(8) 0.02122(17) Uani 1 2 d S T P
Cl2 Cl -0.00452(7) 0.7500 -0.14541(8) 0.0310(2) Uani 1 2 d S T P
Cl3 Cl -0.13908(5) 0.66450(3) 0.06152(7) 0.03177(16) Uani 1 1 d . . .
N1 N 0.10272(13) 0.68911(8) 0.11751(16) 0.0131(3) Uani 1 1 d . . .
Nb1 Nb -0.03276(2) 0.7500 0.07795(3) 0.01877(10) Uani 1 2 d S T P

loop_
_atom_site_aniso_label
_atom_site_aniso_U_11
_atom_site_aniso_U_22
_atom_site_aniso_U_33
_atom_site_aniso_U_23
_atom_site_aniso_U_13
_atom_site_aniso_U_12
C1 0.0154(10) 0.0142(11) 0.0197(10) 0.0014(8) -0.0019(8) 0.0015(8)
C2 0.0152(10) 0.0121(10) 0.0181(10) -0.0023(8) -0.0046(8) 0.0011(8)
C3 0.0165(10) 0.0190(11) 0.0176(10) -0.0028(8) -0.0032(8) 0.0000(8)
C4 0.0212(11) 0.0213(12) 0.0233(11) -0.0080(9) 0.0007(9) 0.0023(9)
C5 0.0265(12) 0.0118(11) 0.0341(13) -0.0069(9) -0.0009(10) 0.0017(9)
C6 0.0234(11) 0.0133(11) 0.0291(12) 0.0020(9) -0.0009(9) -0.0012(9)
C7 0.0159(10) 0.0135(10) 0.0190(10) 0.0000(8) -0.0019(8) 0.0004(8)
C8 0.0292(12) 0.0209(12) 0.0178(11) -0.0001(9) 0.0050(9) 0.0014(9)
C9 0.0550(18) 0.0355(15) 0.0175(12) -0.0026(11) 0.0009(11) 0.0097(13)
C10 0.0319(14) 0.0309(14) 0.0351(14) 0.0037(11) 0.0127(11) -0.0038(11)
C11 0.0229(11) 0.0133(11) 0.0188(10) 0.0020(8) 0.0018(8) -0.0001(8)
C12 0.0320(14) 0.0548(19) 0.0210(12) -0.0006(12) -0.0025(10) 0.0021(13)
C13 0.0309(13) 0.0328(14) 0.0300(13) -0.0051(11) 0.0080(11) -0.0100(11)
Cl1 0.0219(4) 0.0147(4) 0.0270(4) 0.000 0.0074(3) 0.000
Cl2 0.0298(4) 0.0400(5) 0.0231(4) 0.000 -0.0088(3) 0.000
Cl3 0.0298(3) 0.0209(3) 0.0446(4) 0.0000(3) -0.0103(3) -0.0074(2)
N1 0.0162(8) 0.0103(8) 0.0127(8) -0.0001(6) 0.0004(6) 0.0004(6)
Nb1 0.01759(15) 0.01501(16) 0.02370(16) 0.000 -0.00653(11) 0.000

loop_
_atom_type_symbol
_atom_type_description
_atom_type_scat_dispersion_real
_atom_type_scat_dispersion_imag
_atom_type_scat_source
C C 0.0033 0.0016 'International Tables Vol C Tables 4.2.6.8 and 6.1.1.4'
H H 0.0000 0.0000 'International Tables Vol C Tables 4.2.6.8 and 6.1.1.4'
N N 0.0061 0.0033 'International Tables Vol C Tables 4.2.6.8 and 6.1.1.4'
Cl Cl 0.1484 0.1585 'International Tables Vol C Tables 4.2.6.8 and 6.1.1.4'
Nb Nb -2.0727 0.6215 'International Tables Vol C Tables 4.2.6.8 and 6.1.1.4'

loop_
_geom_angle_atom_site_label_1
_geom_angle_atom_site_label_2
_geom_angle_atom_site_label_3
_geom_angle
_geom_angle_site_symmetry_1
_geom_angle_site_symmetry_3
N1 C1 C1 117.54(12) . 7_575
N1 C1 H1 121.2 . .
C1 C1 H1 121.2 7_575 .
C7 C2 C3 122.3(2) . .
C7 C2 N1 120.47(18) . .
C3 C2 N1 117.19(19) . .
C4 C3 C2 117.4(2) . .
C4 C3 C8 118.6(2) . .
C2 C3 C8 124.1(2) . .
C5 C4 C3 121.5(2) . .
C5 C4 H4 119.3 . .
C3 C4 H4 119.3 . .
C4 C5 C6 120.0(2) . .
C4 C5 H5 120.0 . .
C6 C5 H5 120.0 . .
C5 C6 C7 121.6(2) . .
C5 C6 H6 119.2 . .
C7 C6 H6 119.2 . .
C6 C7 C2 117.3(2) . .
C6 C7 C11 119.4(2) . .
C2 C7 C11 123.26(19) . .
C3 C8 C10 110.9(2) . .
C3 C8 C9 111.1(2) . .
C10 C8 C9 110.7(2) . .
C3 C8 H8 108.0 . .
C10 C8 H8 108.0 . .
C9 C8 H8 108.0 . .
C8 C9 H9A 109.5 . .
C8 C9 H9B 109.5 . .
H9A C9 H9B 109.5 . .
C8 C9 H9C 109.5 . .
H9A C9 H9C 109.5 . .
H9B C9 H9C 109.5 . .
C8 C10 H10A 109.5 . .
C8 C10 H10B 109.5 . .
H10A C10 H10B 109.5 . .
C8 C10 H10C 109.5 . .
H10A C10 H10C 109.5 . .
H10B C10 H10C 109.5 . .
C7 C11 C12 110.69(19) . .
C7 C11 C13 112.29(19) . .
C12 C11 C13 110.5(2) . .
C7 C11 H11 107.7 . .
C12 C11 H11 107.7 . .
C13 C11 H11 107.7 . .
C11 C12 H12A 109.5 . .
C11 C12 H12B 109.5 . .
H12A C12 H12B 109.5 . .
C11 C12 H12C 109.5 . .
H12A C12 H12C 109.5 . .
H12B C12 H12C 109.5 . .
C11 C13 H13A 109.5 . .
C11 C13 H13B 109.5 . .
H13A C13 H13B 109.5 . .
C11 C13 H13C 109.5 . .
H13A C13 H13C 109.5 . .
H13B C13 H13C 109.5 . .
C1 N1 C2 115.59(17) . .
C1 N1 Nb1 114.98(14) . .
C2 N1 Nb1 129.27(13) . .
N1 Nb1 N1 73.01(9) . 7_575
N1 Nb1 Cl3 162.51(5) . 7_575
N1 Nb1 Cl3 89.88(5) 7_575 7_575
N1 Nb1 Cl3 89.88(5) . .
N1 Nb1 Cl3 162.51(5) 7_575 .
Cl3 Nb1 Cl3 106.93(3) 7_575 .
N1 Nb1 Cl2 93.42(5) . .
N1 Nb1 Cl2 93.42(5) 7_575 .
Cl3 Nb1 Cl2 91.11(2) 7_575 .
Cl3 Nb1 Cl2 91.11(2) . .
N1 Nb1 Cl1 85.20(5) . .
N1 Nb1 Cl1 85.20(5) 7_575 .
Cl3 Nb1 Cl1 89.91(2) 7_575 .
Cl3 Nb1 Cl1 89.91(2) . .
Cl2 Nb1 Cl1 178.28(3) . .

loop_
_geom_bond_atom_site_label_1
_geom_bond_atom_site_label_2
_geom_bond_distance
_geom_bond_site_symmetry_2
C1 N1 1.296(3) .
C1 C1 1.444(4) 7_575
C1 H1 0.9500 .
C2 C7 1.406(3) .
C2 C3 1.406(3) .
C2 N1 1.469(3) .
C3 C4 1.396(3) .
C3 C8 1.526(3) .
C4 C5 1.380(3) .
C4 H4 0.9500 .
C5 C6 1.381(3) .
C5 H5 0.9500 .
C6 C7 1.394(3) .
C6 H6 0.9500 .
C7 C11 1.517(3) .
C8 C10 1.532(4) .
C8 C9 1.533(3) .
C8 H8 1.0000 .
C9 H9A 0.9800 .
C9 H9B 0.9800 .
C9 H9C 0.9800 .
C10 H10A 0.9800 .
C10 H10B 0.9800 .
C10 H10C 0.9800 .
C11 C12 1.524(3) .
C11 C13 1.532(3) .
C11 H11 1.0000 .
C12 H12A 0.9800 .
C12 H12B 0.9800 .
C12 H12C 0.9800 .
C13 H13A 0.9800 .
C13 H13B 0.9800 .
C13 H13C 0.9800 .
Cl1 Nb1 2.4194(8) .
Cl2 Nb1 2.3306(9) .
Cl3 Nb1 2.3088(6) .
N1 Nb1 2.2211(17) .
Nb1 N1 2.2211(17) 7_575
Nb1 Cl3 2.3087(6) 7_575
